data_7051461
loop_
_publ_author_name
' Banwell, Martin, G. '
' Bray, Andrew M.'
' Willis, Anthony C. '
' Wong, David J. '

_publ_section_title
;
First Syntheses of the Pyrroloketopiperazine Marine Natural Products
(+-)-Longamide, (+-)-Longamide B Methyl Ester and and (+-)-Hanishin.
;
_journal_name_full 'New Journal of Chemistry'
_journal_paper_doi 10.1039/a903330k
_journal_year 1999
_chemical_formula_moiety 'C10 H10 Br2 N2 O3 '
_chemical_formula_sum 'C10 H10 Br2 N2 O3'
_chemical_formula_weight 366.01
_chemical_name_common
;
(+-)-longamide B methyl ester
;
_space_group_IT_number 2
_symmetry_cell_setting triclinic
_symmetry_Int_Tables_number 2
_symmetry_space_group_name_Hall '-P 1'
_symmetry_space_group_name_H-M 'P -1'
_cell_angle_alpha 65.47(2)
_cell_angle_beta 80.99(1)
_cell_angle_gamma 67.69(1)
_cell_formula_units_Z 2
_cell_length_a 8.168(1)
_cell_length_b 9.279(2)
_cell_length_c 9.875(2)
_cell_measurement_temperature 296.2
_cell_volume 629.9(2)
_diffrn_ambient_temperature 296.2
_exptl_crystal_density_diffrn 1.930
_cod_original_formula_sum 'C10 H10 Br2 N2 O3 '
_cod_database_code 7051461

loop_
_symmetry_equiv_pos_as_xyz
'  +x,  +y,  +z'
'  -x,  -y,  -z'

loop_
_atom_site_label
_atom_site_fract_x
_atom_site_fract_y
_atom_site_fract_z
_atom_site_U_iso_or_equiv
_atom_site_occupancy
_atom_site_refinement_flags
_atom_site_adp_type
_atom_site_calc_flag
_atom_site_calc_attached_atom
Br(6) -0.19462(8) 0.22883(8) 0.93627(7) 0.0702(2) 1.000 . Uani d ?
Br(7) -0.18583(9) 0.11093(8) 0.62967(7) 0.0752(2) 1.000 . Uani d ?
O(1) 0.3993(5) 0.3800(5) 0.4600(4) 0.059(1) 1.000 . Uani d ?
O(10) 0.2137(5) 0.3214(5) 1.1491(4) 0.077(1) 1.000 . Uani d ?
O(11) 0.4801(5) 0.1322(5) 1.1475(4) 0.061(1) 1.000 . Uani d ?
N(2) 0.3407(5) 0.4637(5) 0.6538(4) 0.050(1) 1.000 . Uani d ?
N(5) 0.0816(5) 0.3225(4) 0.7529(4) 0.043(1) 1.000 . Uani d ?
C(1) 0.3116(6) 0.3914(6) 0.5708(5) 0.045(1) 1.000 . Uani d ?
C(3) 0.2166(6) 0.5053(6) 0.7664(5) 0.049(1) 1.000 . Uani d ?
C(4) 0.1444(6) 0.3642(5) 0.8585(5) 0.043(1) 1.000 . Uani d ?
C(6) -0.0435(6) 0.2512(6) 0.7739(5) 0.047(1) 1.000 . Uani d ?
C(7) -0.0377(6) 0.2093(6) 0.6559(6) 0.051(1) 1.000 . Uani d ?
C(8a) 0.1678(6) 0.3231(5) 0.6217(5) 0.043(1) 1.000 . Uani d ?
C(8) 0.0953(6) 0.2541(6) 0.5592(5) 0.044(1) 1.000 . Uani d ?
C(9) 0.2831(7) 0.2064(6) 0.9615(5) 0.049(1) 1.000 . Uani d ?
C(10) 0.3176(6) 0.2304(6) 1.0947(5) 0.046(1) 1.000 . Uani d ?
C(12) 0.5270(9) 0.1396(9) 1.2801(7) 0.083(2) 1.000 . Uani d ?
H(1) 0.4341 0.4857 0.6400 0.060 1.000 . Uiso c ?
H(2) 0.2754 0.5230 0.8306 0.059 1.000 . Uiso c ?
H(3) 0.1208 0.6059 0.7185 0.059 1.000 . Uiso c ?
H(4) 0.0474 0.4042 0.9164 0.051 1.000 . Uiso c ?
H(5) 0.1288 0.2396 0.4679 0.053 1.000 . Uiso c ?
H(6) 0.2422 0.1141 0.9947 0.059 1.000 . Uiso c ?
H(7) 0.3903 0.1823 0.9078 0.059 1.000 . Uiso c ?
H(8) 0.6451 0.0656 1.3083 0.100 1.000 . Uiso c ?
H(9) 0.4489 0.1062 1.3589 0.100 1.000 . Uiso c ?
H(10) 0.5176 0.2520 1.2597 0.100 1.000 . Uiso c ?

loop_
_atom_site_aniso_label
_atom_site_aniso_U_11
_atom_site_aniso_U_22
_atom_site_aniso_U_33
_atom_site_aniso_U_12
_atom_site_aniso_U_13
_atom_site_aniso_U_23
Br(6) 0.0674(4) 0.0788(5) 0.0743(4) -0.0419(3) 0.0306(3) -0.0351(3)
Br(7) 0.0779(5) 0.0886(5) 0.0845(5) -0.0555(4) 0.0019(3) -0.0344(4)
O(1) 0.057(2) 0.087(3) 0.055(2) -0.041(2) 0.020(2) -0.043(2)
O(10) 0.068(3) 0.088(3) 0.073(3) 0.006(2) -0.005(2) -0.057(2)
O(11) 0.056(2) 0.071(2) 0.053(2) -0.005(2) -0.002(2) -0.038(2)
N(2) 0.053(2) 0.064(3) 0.050(2) -0.032(2) 0.015(2) -0.033(2)
N(5) 0.040(2) 0.045(2) 0.045(2) -0.017(2) 0.006(2) -0.021(2)
C(1) 0.044(3) 0.050(3) 0.046(3) -0.020(2) 0.005(2) -0.023(2)
C(3) 0.055(3) 0.054(3) 0.045(3) -0.024(2) 0.010(2) -0.024(2)
C(4) 0.046(3) 0.042(2) 0.042(2) -0.015(2) 0.004(2) -0.020(2)
C(6) 0.037(3) 0.047(3) 0.055(3) -0.018(2) 0.009(2) -0.018(2)
C(7) 0.048(3) 0.048(3) 0.062(3) -0.024(2) -0.002(2) -0.019(2)
C(8a) 0.040(2) 0.045(2) 0.043(2) -0.014(2) 0.005(2) -0.018(2)
C(8) 0.044(3) 0.046(3) 0.047(3) -0.015(2) 0.000(2) -0.022(2)
C(9) 0.054(3) 0.043(2) 0.047(3) -0.010(2) 0.004(2) -0.023(2)
C(10) 0.050(3) 0.042(2) 0.044(3) -0.014(2) 0.002(2) -0.019(2)
C(12) 0.076(4) 0.110(5) 0.066(4) -0.011(4) -0.013(3) -0.051(4)

loop_
_geom_bond_atom_site_label_1
_geom_bond_atom_site_label_2
_geom_bond_distance
_geom_bond_site_symmetry_1
_geom_bond_site_symmetry_2
_geom_bond_publ_flag
Br(6) C(6) 1.854(5) . . yes
Br(7) C(7) 1.870(5) . . yes
O(1) C(1) 1.232(5) . . yes
O(10) C(10) 1.188(5) . . yes
O(11) C(10) 1.330(6) . . yes
O(11) C(12) 1.456(7) . . yes
N(2) C(1) 1.349(6) . . yes
N(2) C(3) 1.455(6) . . yes
N(2) H(1) 0.84 . . no
N(5) C(4) 1.467(6) . . yes
N(5) C(6) 1.363(6) . . yes
N(5) C(8a) 1.373(6) . . yes
C(1) C(8a) 1.465(6) . . yes
C(3) C(4) 1.523(6) . . yes
C(3) H(2) 0.95 . . no
C(3) H(3) 0.95 . . no
C(4) C(9) 1.525(6) . . yes
C(4) H(4) 0.95 . . no
C(6) C(7) 1.363(7) . . yes
C(7) C(8) 1.397(7) . . yes
C(8a) C(8) 1.368(7) . . yes
C(8) H(5) 0.95 . . no
C(9) C(10) 1.506(7) . . yes
C(9) H(6) 0.95 . . no
C(9) H(7) 0.95 . . no
C(12) H(8) 0.95 . . no
C(12) H(9) 0.95 . . no
C(12) H(10) 0.95 . . no

loop_
_cod_related_entry_id
_cod_related_entry_database
_cod_related_entry_code
1 ChemSpider 4424741
